data_7029974
loop_
_publ_author_name
'Li, Zhong-Yi'
'Yang, Jing-Si'
'Liu, Rui-Bin'
'Zhang, Jian-Jun'
'Liu, Shu-Qin'
'Ni, Jun'
'Duan, Chun-Ying'

_publ_section_title
;
 Two one-dimensional compounds based on pyramidal {TbCu4} units and
 formate ligand: chair-like [(H2O)2(ClO4)2]2- clusters and slow relaxation
 of magnetization.
;
_journal_issue 43
_journal_name_full 'Dalton transactions (Cambridge, England : 2003)'
_journal_page_first 13264
_journal_page_last 13266
_journal_paper_doi 10.1039/c2dt32147e
_journal_volume 41
_journal_year 2012
_chemical_formula_sum 'C5 H29 Cl2 Cu4 O32 Tb'
_chemical_formula_weight 1085.26
_chemical_name_systematic
;
?
;
_space_group_IT_number 11
_symmetry_cell_setting monoclinic
_symmetry_space_group_name_Hall '-P 2yb'
_symmetry_space_group_name_H-M 'P 1 21/m 1'
_atom_sites_solution_hydrogens geom
_atom_sites_solution_primary direct
_atom_sites_solution_secondary difmap
_audit_creation_method SHELXL-97
_cell_angle_alpha 90.00
_cell_angle_beta 113.266(2)
_cell_angle_gamma 90.00
_cell_formula_units_Z 2
_cell_length_a 8.4356(19)
_cell_length_b 18.837(4)
_cell_length_c 10.116(2)
_cell_measurement_reflns_used 3798
_cell_measurement_temperature 296(2)
_cell_measurement_theta_max 28.225
_cell_measurement_theta_min 2.192
_cell_volume 1476.7(5)
_computing_cell_refinement 'Bruker SMART'
_computing_data_collection 'Bruker SMART'
_computing_data_reduction 'Bruker SAINT'
_computing_molecular_graphics 'Bruker SHELXTL'
_computing_publication_material 'Bruker SHELXTL'
_computing_structure_refinement 'SHELXL-97 (Sheldrick, 1997)'
_computing_structure_solution 'SHELXS-97 (Sheldrick, 1990)'
_diffrn_ambient_temperature 296(2)
_diffrn_measured_fraction_theta_full 0.996
_diffrn_measured_fraction_theta_max 0.996
_diffrn_measurement_device_type 'CCD area detector'
_diffrn_measurement_method 'phi and omega scans'
_diffrn_radiation_monochromator graphite
_diffrn_radiation_source 'fine-focus sealed tube'
_diffrn_radiation_type MoK\a
_diffrn_radiation_wavelength 0.71073
_diffrn_reflns_av_R_equivalents 0.0443
_diffrn_reflns_av_sigmaI/netI 0.0488
_diffrn_reflns_limit_h_max 10
_diffrn_reflns_limit_h_min -10
_diffrn_reflns_limit_k_max 22
_diffrn_reflns_limit_k_min -16
_diffrn_reflns_limit_l_max 10
_diffrn_reflns_limit_l_min -12
_diffrn_reflns_number 7209
_diffrn_reflns_theta_full 25.00
_diffrn_reflns_theta_max 25.00
_diffrn_reflns_theta_min 2.16
_exptl_absorpt_coefficient_mu 5.497
_exptl_absorpt_correction_T_max 1.0000
_exptl_absorpt_correction_T_min 0.2000
_exptl_absorpt_correction_type multi-scan
_exptl_crystal_colour blue
_exptl_crystal_density_diffrn 2.441
_exptl_crystal_density_meas 0
_exptl_crystal_density_method 'not measured'
_exptl_crystal_description block
_exptl_crystal_F_000 1060
_exptl_crystal_size_max 0.32
_exptl_crystal_size_mid 0.28
_exptl_crystal_size_min 0.15
_refine_diff_density_max 1.107
_refine_diff_density_min -1.049
_refine_diff_density_rms 0.163
_refine_ls_extinction_method none
_refine_ls_goodness_of_fit_ref 1.070
_refine_ls_hydrogen_treatment mixed
_refine_ls_matrix_type full
_refine_ls_number_parameters 256
_refine_ls_number_reflns 2673
_refine_ls_number_restraints 20
_refine_ls_restrained_S_all 1.066
_refine_ls_R_factor_all 0.0383
_refine_ls_R_factor_gt 0.0345
_refine_ls_shift/su_max 0.001
_refine_ls_shift/su_mean 0.000
_refine_ls_structure_factor_coef Fsqd
_refine_ls_weighting_details 'calc w=1/[\s^2^(Fo^2^)+(0.0358P)^2^+4.1455P] where P=(Fo^2^+2Fc^2^)/3'
_refine_ls_weighting_scheme calc
_refine_ls_wR_factor_gt 0.0845
_refine_ls_wR_factor_ref 0.0862
_reflns_number_gt 2434
_reflns_number_total 2673
_reflns_threshold_expression >2sigma(I)
_cod_data_source_file c2dt32147e.txt
_cod_data_source_block 1_L
_cod_depositor_comments
;
The following automatic conversions were performed:

'_symmetry_cell_setting' value 'Monoclinic' changed to 'monoclinic'
according to
/usr/data/users/saulius/automatic-downloads/retrospective/RSC/lib/dictionaries/cif_core.dic
dictionary named 'cif_core.dic' version 2.4.2 from 2011-04-26.

Automatic conversion script
Id: cif_fix_values 2281 2013-09-26 08:29:07Z andrius 
;
_cod_original_cell_volume 1476.7(6)
_cod_original_sg_symbol_H-M 'P2(1)/m '
_cod_database_code 7029974

loop_
_symmetry_equiv_pos_as_xyz
'x, y, z'
'-x, y+1/2, -z'
'-x, -y, -z'
'x, -y-1/2, z'

loop_
_atom_site_label
_atom_site_type_symbol
_atom_site_fract_x
_atom_site_fract_y
_atom_site_fract_z
_atom_site_U_iso_or_equiv
_atom_site_adp_type
_atom_site_occupancy
_atom_site_symmetry_multiplicity
_atom_site_calc_flag
_atom_site_refinement_flags
Tb1 Tb 0.87494(4) 0.7500 0.52684(4) 0.01866(13) Uani 1 2 d S
Cu1 Cu 0.44788(11) 0.7500 0.26657(10) 0.0227(2) Uani 1 2 d S
Cu2 Cu 0.54019(8) 0.63366(4) 0.50408(7) 0.02323(18) Uani 1 1 d .
Cu3 Cu 0.62932(12) 0.7500 0.73637(10) 0.0234(2) Uani 1 2 d S
Cl1 Cl 0.7811(2) 0.55266(9) 0.15489(19) 0.0453(4) Uani 1 1 d .
O1 O 0.3452(5) 0.5912(2) 0.3439(4) 0.0347(10) Uani 1 1 d .
O2 O 0.2757(5) 0.6761(2) 0.1742(4) 0.0376(10) Uani 1 1 d .
O3 O 0.5257(5) 0.6770(2) 0.8158(4) 0.0359(10) Uani 1 1 d .
O4 O 0.4461(6) 0.5951(2) 0.6408(4) 0.0370(10) Uani 1 1 d .
O5 O 1.3997(6) 0.7500 0.4962(6) 0.0278(12) Uani 1 2 d S
O6 O 1.1699(7) 0.7500 0.5509(7) 0.0418(16) Uani 1 2 d S
O7 O 0.6259(5) 0.68030(19) 0.3715(4) 0.0215(8) Uani 1 1 d D
H7A H 0.638(7) 0.652(3) 0.312(5) 0.026 Uiso 1 1 d D
O8 O 0.7350(4) 0.68077(19) 0.6534(4) 0.0205(7) Uani 1 1 d D
H8A H 0.788(7) 0.651(2) 0.715(5) 0.025 Uiso 1 1 d D
O9 O 0.5421(10) 0.7500 0.0700(7) 0.0463(17) Uani 1 2 d SD
O10 O 0.7134(6) 0.5321(2) 0.5161(5) 0.0348(9) Uani 1 1 d D
H10A H 0.732(8) 0.511(3) 0.594(3) 0.042 Uiso 1 1 d D
H10B H 0.659(8) 0.505(3) 0.446(4) 0.042 Uiso 1 1 d D
O11 O 0.9251(12) 0.7500 0.9679(8) 0.0559(19) Uani 1 2 d SD
H11A H 0.935(11) 0.712(3) 1.015(8) 0.067 Uiso 1 1 d D
O12 O 0.8757(8) 0.7500 0.2863(7) 0.0472(18) Uani 1 2 d SD
H12A H 0.770(4) 0.7500 0.227(7) 0.057 Uiso 1 2 d SD
H12B H 0.936(9) 0.7500 0.235(8) 0.057 Uiso 1 2 d SD
O13 O 0.9741(5) 0.6279(2) 0.5322(6) 0.0409(11) Uani 1 1 d D
H13A H 1.069(5) 0.611(3) 0.536(8) 0.049 Uiso 1 1 d D
H13B H 0.909(6) 0.593(2) 0.530(8) 0.049 Uiso 1 1 d D
O14 O 1.0799(8) 0.7500 0.7736(7) 0.0509(19) Uani 1 2 d SD
H14A H 1.053(10) 0.7500 0.846(6) 0.061 Uiso 1 2 d SD
H14B H 1.189(3) 0.7500 0.803(9) 0.061 Uiso 1 2 d SD
O15 O 1.0840(10) 0.4154(5) 0.1480(8) 0.093(2) Uani 1 1 d D
H15A H 0.992(8) 0.431(5) 0.151(11) 0.111 Uiso 1 1 d D
H15B H 1.109(12) 0.437(5) 0.086(9) 0.111 Uiso 1 1 d D
O16 O 0.6275(8) 0.5756(4) 0.1651(9) 0.098(3) Uani 1 1 d .
O17 O 0.7479(11) 0.5145(5) 0.0271(9) 0.113(3) Uani 1 1 d .
O18 O 0.8839(12) 0.6116(4) 0.1590(11) 0.120(3) Uani 1 1 d .
O19 O 0.8687(14) 0.5091(5) 0.2707(10) 0.138(4) Uani 1 1 d .
C1 C 0.2679(8) 0.6157(4) 0.2201(7) 0.0363(15) Uani 1 1 d .
H1A H 0.183(9) 0.589(4) 0.164(7) 0.044 Uiso 1 1 d .
C2 C 0.4598(8) 0.6198(3) 0.7599(7) 0.0373(15) Uani 1 1 d .
H2A H 0.4152 0.5919 0.8129 0.045 Uiso 1 1 calc R
C3 C 1.2423(11) 0.7500 0.4741(11) 0.062(4) Uani 1 2 d S
H3A H 1.1692 0.7500 0.3771 0.074 Uiso 1 2 calc SR
H9A H 0.516(13) 0.7135(5) 0.017(4) 0.11(4) Uiso 1 1 d D

loop_
_atom_site_aniso_label
_atom_site_aniso_U_11
_atom_site_aniso_U_22
_atom_site_aniso_U_33
_atom_site_aniso_U_23
_atom_site_aniso_U_13
_atom_site_aniso_U_12
Tb1 0.01447(19) 0.0219(2) 0.0224(2) 0.000 0.01015(15) 0.000
Cu1 0.0187(4) 0.0236(5) 0.0233(5) 0.000 0.0058(4) 0.000
Cu2 0.0237(3) 0.0227(4) 0.0243(4) 0.0003(3) 0.0106(3) -0.0056(3)
Cu3 0.0295(5) 0.0219(5) 0.0260(5) 0.000 0.0187(4) 0.000
Cl1 0.0514(10) 0.0411(10) 0.0534(10) -0.0083(7) 0.0314(9) 0.0030(7)
O1 0.031(2) 0.035(2) 0.031(2) 0.0008(18) 0.0047(19) -0.0136(18)
O2 0.034(2) 0.035(3) 0.032(2) 0.0029(19) 0.0003(19) -0.0118(19)
O3 0.046(2) 0.037(3) 0.034(2) -0.0020(19) 0.026(2) -0.009(2)
O4 0.049(3) 0.036(2) 0.035(2) -0.0028(19) 0.026(2) -0.016(2)
O5 0.018(3) 0.038(3) 0.032(3) 0.000 0.015(2) 0.000
O6 0.020(3) 0.070(5) 0.039(3) 0.000 0.016(3) 0.000
O7 0.0248(18) 0.019(2) 0.0232(19) -0.0010(14) 0.0120(16) 0.0012(15)
O8 0.0211(18) 0.0176(19) 0.0223(19) 0.0008(14) 0.0081(16) 0.0028(15)
O9 0.072(5) 0.043(4) 0.029(3) 0.000 0.026(3) 0.000
O10 0.046(3) 0.022(2) 0.034(2) 0.0003(17) 0.014(2) -0.0023(19)
O11 0.086(5) 0.047(5) 0.033(4) 0.000 0.021(4) 0.000
O12 0.024(3) 0.086(5) 0.038(4) 0.000 0.020(3) 0.000
O13 0.032(2) 0.029(2) 0.068(3) 0.002(2) 0.027(2) 0.0069(19)
O14 0.023(3) 0.094(6) 0.034(4) 0.000 0.009(3) 0.000
O15 0.093(5) 0.119(6) 0.082(5) 0.062(4) 0.052(4) 0.068(5)
O16 0.061(4) 0.125(6) 0.123(6) -0.065(5) 0.051(4) -0.005(4)
O17 0.116(6) 0.125(7) 0.115(6) -0.075(5) 0.062(5) -0.014(5)
O18 0.139(7) 0.085(6) 0.183(9) -0.041(6) 0.114(7) -0.045(5)
O19 0.183(9) 0.131(8) 0.110(7) 0.065(6) 0.068(7) 0.093(7)
C1 0.028(3) 0.037(4) 0.037(4) -0.008(3) 0.004(3) -0.011(3)
C2 0.047(4) 0.036(4) 0.036(3) 0.000(3) 0.024(3) -0.015(3)
C3 0.012(4) 0.137(12) 0.039(6) 0.000 0.013(4) 0.000

loop_
_atom_type_symbol
_atom_type_description
_atom_type_scat_dispersion_real
_atom_type_scat_dispersion_imag
_atom_type_scat_source
C C 0.0033 0.0016 'International Tables Vol C Tables 4.2.6.8 and 6.1.1.4'
H H 0.0000 0.0000 'International Tables Vol C Tables 4.2.6.8 and 6.1.1.4'
O O 0.0106 0.0060 'International Tables Vol C Tables 4.2.6.8 and 6.1.1.4'
Cl Cl 0.1484 0.1585 'International Tables Vol C Tables 4.2.6.8 and 6.1.1.4'
Cu Cu 0.3201 1.2651 'International Tables Vol C Tables 4.2.6.8 and 6.1.1.4'
Tb Tb -0.1723 4.1537 'International Tables Vol C Tables 4.2.6.8 and 6.1.1.4'

loop_
_geom_angle_atom_site_label_1
_geom_angle_atom_site_label_2
_geom_angle_atom_site_label_3
_geom_angle
_geom_angle_site_symmetry_1
_geom_angle_site_symmetry_3
O6 Tb1 O14 66.7(2) . .
O6 Tb1 O8 130.13(14) . 4_575
O14 Tb1 O8 75.75(15) . 4_575
O6 Tb1 O8 130.13(13) . .
O14 Tb1 O8 75.75(15) . .
O8 Tb1 O8 64.79(17) 4_575 .
O6 Tb1 O12 72.0(2) . .
O14 Tb1 O12 138.6(2) . .
O8 Tb1 O12 135.92(12) 4_575 .
O8 Tb1 O12 135.92(12) . .
O6 Tb1 O13 70.47(10) . .
O14 Tb1 O13 82.97(13) . .
O8 Tb1 O13 136.58(14) 4_575 .
O8 Tb1 O13 73.53(13) . .
O12 Tb1 O13 83.46(13) . .
O6 Tb1 O13 70.47(10) . 4_575
O14 Tb1 O13 82.97(13) . 4_575
O8 Tb1 O13 73.53(13) 4_575 4_575
O8 Tb1 O13 136.58(14) . 4_575
O12 Tb1 O13 83.46(13) . 4_575
O13 Tb1 O13 140.9(2) . 4_575
O6 Tb1 O7 131.04(13) . .
O14 Tb1 O7 138.34(12) . .
O8 Tb1 O7 98.83(12) 4_575 .
O8 Tb1 O7 65.11(12) . .
O12 Tb1 O7 72.48(14) . .
O13 Tb1 O7 73.06(14) . .
O13 Tb1 O7 135.97(14) 4_575 .
O6 Tb1 O7 131.04(13) . 4_575
O14 Tb1 O7 138.34(12) . 4_575
O8 Tb1 O7 65.11(12) 4_575 4_575
O8 Tb1 O7 98.83(12) . 4_575
O12 Tb1 O7 72.48(14) . 4_575
O13 Tb1 O7 135.97(15) . 4_575
O13 Tb1 O7 73.06(14) 4_575 4_575
O7 Tb1 O7 64.83(17) . 4_575
O6 Tb1 Cu3 140.85(15) . .
O14 Tb1 Cu3 74.16(15) . .
O8 Tb1 Cu3 32.41(8) 4_575 .
O8 Tb1 Cu3 32.41(8) . .
O12 Tb1 Cu3 147.19(14) . .
O13 Tb1 Cu3 105.44(11) . .
O13 Tb1 Cu3 105.44(11) 4_575 .
O7 Tb1 Cu3 79.96(8) . .
O7 Tb1 Cu3 79.96(8) 4_575 .
O6 Tb1 Cu2 141.347(15) . .
O14 Tb1 Cu2 107.30(11) . .
O8 Tb1 Cu2 79.89(8) 4_575 .
O8 Tb1 Cu2 32.36(8) . .
O12 Tb1 Cu2 104.71(11) . .
O13 Tb1 Cu2 70.90(10) . .
O13 Tb1 Cu2 148.18(10) 4_575 .
O7 Tb1 Cu2 32.77(8) . .
O7 Tb1 Cu2 80.13(9) 4_575 .
Cu3 Tb1 Cu2 52.149(17) . .
O6 Tb1 Cu2 141.347(15) . 4_575
O14 Tb1 Cu2 107.30(11) . 4_575
O8 Tb1 Cu2 32.36(8) 4_575 4_575
O8 Tb1 Cu2 79.89(8) . 4_575
O12 Tb1 Cu2 104.71(11) . 4_575
O13 Tb1 Cu2 148.18(10) . 4_575
O13 Tb1 Cu2 70.90(10) 4_575 4_575
O7 Tb1 Cu2 80.13(8) . 4_575
O7 Tb1 Cu2 32.77(8) 4_575 4_575
Cu3 Tb1 Cu2 52.149(17) . 4_575
Cu2 Tb1 Cu2 77.29(3) . 4_575
O7 Cu1 O7 84.1(2) 4_575 .
O7 Cu1 O2 175.87(17) 4_575 .
O7 Cu1 O2 92.69(17) . .
O7 Cu1 O2 92.69(17) 4_575 4_575
O7 Cu1 O2 175.87(17) . 4_575
O2 Cu1 O2 90.4(3) . 4_575
O7 Cu1 O9 90.85(17) 4_575 .
O7 Cu1 O9 90.85(17) . .
O2 Cu1 O9 91.75(19) . .
O2 Cu1 O9 91.75(19) 4_575 .
O7 Cu1 Tb1 42.05(11) 4_575 .
O7 Cu1 Tb1 42.05(11) . .
O2 Cu1 Tb1 134.57(13) . .
O2 Cu1 Tb1 134.57(13) 4_575 .
O9 Cu1 Tb1 92.49(19) . .
O8 Cu2 O7 84.29(15) . .
O8 Cu2 O1 175.93(16) . .
O7 Cu2 O1 91.90(16) . .
O8 Cu2 O4 94.22(16) . .
O7 Cu2 O4 174.79(17) . .
O1 Cu2 O4 89.46(17) . .
O8 Cu2 O10 90.78(15) . .
O7 Cu2 O10 90.60(15) . .
O1 Cu2 O10 90.67(17) . .
O4 Cu2 O10 94.41(17) . .
O8 Cu2 Tb1 41.87(10) . .
O7 Cu2 Tb1 42.44(11) . .
O1 Cu2 Tb1 134.26(12) . .
O4 Cu2 Tb1 135.71(12) . .
O10 Cu2 Tb1 92.11(11) . .
O8 Cu3 O8 84.1(2) . 4_575
O8 Cu3 O3 177.55(16) . 4_575
O8 Cu3 O3 93.49(16) 4_575 4_575
O8 Cu3 O3 93.49(17) . .
O8 Cu3 O3 177.55(16) 4_575 .
O3 Cu3 O3 88.9(3) 4_575 .
O8 Cu3 O5 83.63(14) . 1_455
O8 Cu3 O5 83.63(14) 4_575 1_455
O3 Cu3 O5 95.80(16) 4_575 1_455
O3 Cu3 O5 95.80(16) . 1_455
O8 Cu3 Tb1 42.06(11) . .
O8 Cu3 Tb1 42.06(11) 4_575 .
O3 Cu3 Tb1 135.49(13) 4_575 .
O3 Cu3 Tb1 135.49(13) . .
O5 Cu3 Tb1 79.84(12) 1_455 .
O19 Cl1 O18 109.1(7) . .
O19 Cl1 O17 108.7(6) . .
O18 Cl1 O17 109.2(5) . .
O19 Cl1 O16 108.7(6) . .
O18 Cl1 O16 109.4(5) . .
O17 Cl1 O16 111.7(5) . .
C1 O1 Cu2 127.6(4) . .
C1 O2 Cu1 127.7(4) . .
C2 O3 Cu3 127.8(4) . .
C2 O4 Cu2 128.6(4) . .
C3 O5 Cu3 123.0(6) . 1_655
C3 O6 Tb1 136.8(6) . .
Cu1 O7 Cu2 105.03(16) . .
Cu1 O7 Tb1 105.53(15) . .
Cu2 O7 Tb1 104.79(15) . .
Cu1 O7 H7A 108(4) . .
Cu2 O7 H7A 113(4) . .
Tb1 O7 H7A 119(4) . .
Cu3 O8 Cu2 104.42(16) . .
Cu3 O8 Tb1 105.53(15) . .
Cu2 O8 Tb1 105.77(15) . .
Cu3 O8 H8A 110(4) . .
Cu2 O8 H8A 108(4) . .
Tb1 O8 H8A 122(4) . .
Cu1 O9 H9A 116(6) . .
Cu2 O10 H10A 109(4) . .
Cu2 O10 H10B 109(5) . .
H10A O10 H10B 110(3) . .
Tb1 O12 H12A 107(6) . .
Tb1 O12 H12B 147(6) . .
H12A O12 H12B 106(3) . .
Tb1 O13 H13A 132(4) . .
Tb1 O13 H13B 121(4) . .
H13A O13 H13B 107(3) . .
Tb1 O14 H14A 125(6) . .
Tb1 O14 H14B 127(6) . .
H14A O14 H14B 108(3) . .
H15A O15 H15B 111(4) . .
O2 C1 O1 129.1(6) . .
O2 C1 H1A 115(5) . .
O1 C1 H1A 114(5) . .
O3 C2 O4 127.9(5) . .
O3 C2 H2A 116.1 . .
O4 C2 H2A 116.0 . .
O6 C3 O5 132.7(10) . .
O6 C3 H3A 113.6 . .
O5 C3 H3A 113.6 . .

loop_
_geom_bond_atom_site_label_1
_geom_bond_atom_site_label_2
_geom_bond_distance
_geom_bond_site_symmetry_2
Tb1 O6 2.402(5) .
Tb1 O14 2.411(6) .
Tb1 O8 2.434(4) 4_575
Tb1 O8 2.434(4) .
Tb1 O12 2.436(6) .
Tb1 O13 2.440(4) .
Tb1 O13 2.440(4) 4_575
Tb1 O7 2.449(4) .
Tb1 O7 2.449(4) 4_575
Tb1 Cu3 3.5007(10) .
Tb1 Cu2 3.5094(9) .
Tb1 Cu2 3.5094(9) 4_575
Cu1 O7 1.961(4) 4_575
Cu1 O7 1.961(4) .
Cu1 O2 1.962(4) .
Cu1 O2 1.962(4) 4_575
Cu1 O9 2.415(6) .
Cu2 O8 1.952(4) .
Cu2 O7 1.965(4) .
Cu2 O1 1.967(4) .
Cu2 O4 1.984(4) .
Cu2 O10 2.381(4) .
Cu3 O8 1.947(4) .
Cu3 O8 1.947(4) 4_575
Cu3 O3 1.964(4) 4_575
Cu3 O3 1.964(4) .
Cu3 O5 2.437(6) 1_455
Cl1 O19 1.381(7) .
Cl1 O18 1.400(7) .
Cl1 O17 1.407(6) .
Cl1 O16 1.408(6) .
O1 C1 1.250(8) .
O2 C1 1.240(8) .
O3 C2 1.241(7) .
O4 C2 1.254(7) .
O5 C3 1.257(10) .
O5 Cu3 2.437(5) 1_655
O6 C3 1.163(11) .
O7 H7A 0.84(2) .
O8 H8A 0.84(2) .
O9 H9A 0.84(2) .
O10 H10A 0.84(2) .
O10 H10B 0.84(2) .
O11 H11A 0.84(2) .
O12 H12A 0.85(2) .
O12 H12B 0.86(2) .
O13 H13A 0.85(2) .
O13 H13B 0.86(2) .
O14 H14A 0.85(2) .
O14 H14B 0.85(2) .
O15 H15A 0.85(2) .
O15 H15B 0.84(2) .
C1 H1A 0.87(7) .
C2 H2A 0.9300 .
C3 H3A 0.9300 .

loop_
_geom_hbond_atom_site_label_D
_geom_hbond_atom_site_label_H
_geom_hbond_atom_site_label_A
_geom_hbond_distance_DH
_geom_hbond_distance_HA
_geom_hbond_distance_DA
_geom_hbond_angle_DHA
_geom_hbond_site_symmetry_A
O7 H7A O16 0.84(2) 2.05(2) 2.876(7) 170(6) .
O8 H8A O15 0.84(2) 1.85(2) 2.688(7) 177(6) 3_766
O10 H10A O1 0.84(2) 2.20(4) 2.862(6) 136(5) 3_666
O10 H10B O4 0.84(2) 2.13(4) 2.896(6) 152(5) 3_666
O11 H11A O18 0.84(2) 2.53(3) 3.344(10) 164(8) 1_556
O12 H12A O9 0.85(2) 1.96(3) 2.800(10) 172(8) .
O13 H13B O10 0.86(2) 1.97(2) 2.800(6) 165(6) .
O14 H14A O11 0.85(2) 1.94(3) 2.756(10) 163(8) .
O15 H15A O19 0.85(2) 2.38(7) 3.120(11) 146(10) .
O15 H15A O17 0.85(2) 2.49(6) 3.206(11) 143(8) .
O15 H15B O17 0.84(2) 2.17(3) 2.980(11) 162(9) 3_765
O9 H9A O3 0.84(2) 2.18(6) 2.872(7) 139(6) 1_554
